data_7041757
loop_
_publ_author_name
'Mede, Ralf'
'Traber, Juliane'
'Klein, Moritz'
'G\"orls, Helmar'
'Gessner, Guido'
'Hoffmann, Patrick'
'Schmitt, Michael'
'Popp, J\"urgen'
'Heinemann, Stefan H.'
'Neugebauer, Ute'
'Westerhausen, Matthias'

_publ_section_title
;
 Synthesis and solution stability of water-soluble
 \k(2)N,\kO-bis(3,5-dimethylpyrazolyl)ethanol manganese(i) tricarbonyl
 bromide (CORM-ONN1).
;
_journal_issue 5
_journal_name_full 'Dalton transactions (Cambridge, England : 2003)'
_journal_page_first 1684
_journal_page_last 1693
_journal_paper_doi 10.1039/c6dt03551e
_journal_volume 46
_journal_year 2017
_chemical_formula_moiety 'C15 H18 Mn N4 O4, Br'
_chemical_formula_sum 'C15 H18 Br Mn N4 O4'
_chemical_formula_weight 453.18
_chemical_name_systematic
; 
 ? 
;
_space_group_IT_number 14
_symmetry_cell_setting monoclinic
_symmetry_space_group_name_Hall '-P 2ybc'
_symmetry_space_group_name_H-M 'P 1 21/c 1'
_atom_sites_solution_hydrogens difmap
_atom_sites_solution_primary direct
_atom_sites_solution_secondary difmap
_audit_creation_method SHELXL-97
_audit_update_record
;
2016-06-29 deposited with the CCDC.
2017-01-06 downloaded from the CCDC.
;
_cell_angle_alpha 90
_cell_angle_beta 98.380(1)
_cell_angle_gamma 90
_cell_formula_units_Z 4
_cell_length_a 13.8488(2)
_cell_length_b 11.0641(3)
_cell_length_c 11.6952(2)
_cell_measurement_reflns_used 12429
_cell_measurement_temperature 133(2)
_cell_measurement_theta_max 22.44
_cell_measurement_theta_min 2.37
_cell_volume 1772.86(6)
_computing_cell_refinement DENZO
_computing_data_collection COLLECT
_computing_data_reduction DENZO
_computing_molecular_graphics SHELXTL/PC
_computing_publication_material SHELXL-97
_computing_structure_refinement 'SHELXL-97 (Sheldrick, 2008)'
_computing_structure_solution 'SHELXS-97 (Sheldrick, 2008)'
_diffrn_ambient_temperature 133(2)
_diffrn_measured_fraction_theta_full 0.997
_diffrn_measured_fraction_theta_max 0.997
_diffrn_measurement_device_type KappaCCD
_diffrn_measurement_method 'phi- + omega-scan'
_diffrn_radiation_monochromator graphite
_diffrn_radiation_source 'fine-focus sealed tube'
_diffrn_radiation_type MoK\a
_diffrn_radiation_wavelength 0.71073
_diffrn_reflns_av_R_equivalents 0.0270
_diffrn_reflns_av_sigmaI/netI 0.0242
_diffrn_reflns_limit_h_max 17
_diffrn_reflns_limit_h_min -17
_diffrn_reflns_limit_k_max 14
_diffrn_reflns_limit_k_min -14
_diffrn_reflns_limit_l_max 15
_diffrn_reflns_limit_l_min -15
_diffrn_reflns_number 12429
_diffrn_reflns_theta_full 27.44
_diffrn_reflns_theta_max 27.44
_diffrn_reflns_theta_min 2.37
_exptl_absorpt_coefficient_mu 3.026
_exptl_absorpt_correction_T_max 0.7456
_exptl_absorpt_correction_T_min 0.6705
_exptl_absorpt_correction_type multi-scan
_exptl_absorpt_process_details 'SADABS, Bruker-AXS, 2002'
_exptl_crystal_colour light_yellow
_exptl_crystal_density_diffrn 1.698
_exptl_crystal_density_method 'not measured'
_exptl_crystal_description prism
_exptl_crystal_F_000 912
_exptl_crystal_size_max 0.042
_exptl_crystal_size_mid 0.034
_exptl_crystal_size_min 0.032
_refine_diff_density_max 0.365
_refine_diff_density_min -0.354
_refine_diff_density_rms 0.066
_refine_ls_extinction_method none
_refine_ls_goodness_of_fit_ref 1.063
_refine_ls_hydrogen_treatment refall
_refine_ls_matrix_type full
_refine_ls_number_parameters 298
_refine_ls_number_reflns 4031
_refine_ls_number_restraints 0
_refine_ls_restrained_S_all 1.063
_refine_ls_R_factor_all 0.0294
_refine_ls_R_factor_gt 0.0248
_refine_ls_shift/su_max 0.002
_refine_ls_shift/su_mean 0.000
_refine_ls_structure_factor_coef Fsqd
_refine_ls_weighting_details 'calc w=1/[\s^2^(Fo^2^)+(0.0172P)^2^+1.8589P] where P=(Fo^2^+2Fc^2^)/3'
_refine_ls_weighting_scheme calc
_refine_ls_wR_factor_gt 0.0540
_refine_ls_wR_factor_ref 0.0565
_reflns_number_gt 3679
_reflns_number_total 4031
_reflns_threshold_expression >2sigma(I)
_cod_data_source_file c6dt03551e2.cif
_cod_data_source_block FO5750
_cod_depositor_comments 'Adding full bibliography for 7041753--7041758.cif.'
_cod_original_sg_symbol_H-M 'P 21/c'
_cod_database_code 7041757

loop_
_symmetry_equiv_pos_as_xyz
'x, y, z'
'-x, y+1/2, -z+1/2'
'-x, -y, -z'
'x, -y-1/2, z-1/2'

loop_
_atom_site_label
_atom_site_type_symbol
_atom_site_fract_x
_atom_site_fract_y
_atom_site_fract_z
_atom_site_U_iso_or_equiv
_atom_site_adp_type
_atom_site_occupancy
_atom_site_symmetry_multiplicity
_atom_site_calc_flag
Mn1 Mn 0.694437(19) 0.36435(2) 0.50851(2) 0.01139(7) Uani 1 1 d
Br1 Br 0.810051(13) 0.625496(17) 0.791548(16) 0.01719(6) Uani 1 1 d
O1 O 0.71689(10) 0.54583(12) 0.54599(11) 0.0150(3) Uani 1 1 d
H1O1 H 0.742(2) 0.560(3) 0.610(2) 0.037(8) Uiso 1 1 d
O2 O 0.50489(11) 0.36181(14) 0.59695(13) 0.0253(3) Uani 1 1 d
O3 O 0.65842(11) 0.11204(13) 0.43315(13) 0.0245(3) Uani 1 1 d
O4 O 0.77672(12) 0.27348(15) 0.73992(12) 0.0299(4) Uani 1 1 d
N1 N 0.68777(10) 0.50764(13) 0.29320(12) 0.0112(3) Uani 1 1 d
N2 N 0.63498(10) 0.42789(14) 0.34835(13) 0.0115(3) Uani 1 1 d
N3 N 0.84839(11) 0.47267(14) 0.38718(13) 0.0123(3) Uani 1 1 d
N4 N 0.82944(11) 0.37458(14) 0.45197(13) 0.0129(3) Uani 1 1 d
C1 C 0.77340(13) 0.56324(16) 0.35886(15) 0.0119(3) Uani 1 1 d
H1 H 0.7951(15) 0.6211(19) 0.3135(18) 0.010(5) Uiso 1 1 d
C2 C 0.64399(13) 0.53090(16) 0.18378(15) 0.0136(3) Uani 1 1 d
C3 C 0.55915(14) 0.46346(17) 0.16903(16) 0.0162(4) Uani 1 1 d
H3 H 0.5114(19) 0.462(2) 0.103(2) 0.034(7) Uiso 1 1 d
C4 C 0.55576(13) 0.40167(16) 0.27234(15) 0.0131(3) Uani 1 1 d
C5 C 0.47565(14) 0.32119(19) 0.30042(18) 0.0181(4) Uani 1 1 d
H5C H 0.4981(18) 0.241(2) 0.318(2) 0.030(7) Uiso 1 1 d
H5B H 0.4483(17) 0.355(2) 0.365(2) 0.026(6) Uiso 1 1 d
H5A H 0.424(2) 0.316(3) 0.233(3) 0.047(8) Uiso 1 1 d
C6 C 0.68659(16) 0.61393(19) 0.10383(17) 0.0200(4) Uani 1 1 d
H6C H 0.7438(19) 0.580(2) 0.077(2) 0.034(7) Uiso 1 1 d
H6B H 0.7045(18) 0.692(2) 0.141(2) 0.033(7) Uiso 1 1 d
H6A H 0.642(2) 0.628(2) 0.037(3) 0.040(8) Uiso 1 1 d
C7 C 0.93569(13) 0.46257(17) 0.34723(16) 0.0154(4) Uani 1 1 d
C8 C 0.97505(14) 0.35464(18) 0.38981(17) 0.0170(4) Uani 1 1 d
H8 H 1.0354(16) 0.321(2) 0.3764(19) 0.019(6) Uiso 1 1 d
C9 C 0.90770(13) 0.30206(17) 0.45384(15) 0.0144(4) Uani 1 1 d
C10 C 0.91508(16) 0.18124(19) 0.51162(19) 0.0212(4) Uani 1 1 d
H10C H 0.981(2) 0.159(2) 0.529(2) 0.040(8) Uiso 1 1 d
H10B H 0.879(2) 0.123(3) 0.465(3) 0.053(9) Uiso 1 1 d
H10A H 0.892(2) 0.183(3) 0.589(2) 0.042(8) Uiso 1 1 d
C11 C 0.97201(15) 0.5565(2) 0.2726(2) 0.0215(4) Uani 1 1 d
H11C H 0.9316(18) 0.559(2) 0.199(2) 0.026(6) Uiso 1 1 d
H11B H 0.970(2) 0.635(3) 0.305(2) 0.038(8) Uiso 1 1 d
H11A H 1.035(2) 0.538(3) 0.260(2) 0.040(8) Uiso 1 1 d
C12 C 0.74807(14) 0.62859(16) 0.46500(16) 0.0137(3) Uani 1 1 d
H12B H 0.6952(15) 0.690(2) 0.4403(18) 0.014(5) Uiso 1 1 d
H12A H 0.8063(17) 0.671(2) 0.5016(19) 0.021(6) Uiso 1 1 d
C13 C 0.57756(14) 0.36510(17) 0.56106(16) 0.0171(4) Uani 1 1 d
C14 C 0.67372(14) 0.20955(18) 0.46315(16) 0.0164(4) Uani 1 1 d
C15 C 0.74768(14) 0.31198(18) 0.65116(16) 0.0184(4) Uani 1 1 d

loop_
_atom_site_aniso_label
_atom_site_aniso_U_11
_atom_site_aniso_U_22
_atom_site_aniso_U_33
_atom_site_aniso_U_23
_atom_site_aniso_U_13
_atom_site_aniso_U_12
Mn1 0.01290(13) 0.01215(14) 0.00928(13) 0.00154(10) 0.00215(10) 0.00117(10)
Br1 0.01905(10) 0.01661(10) 0.01521(10) -0.00206(7) 0.00011(7) 0.00273(7)
O1 0.0195(7) 0.0164(7) 0.0090(6) -0.0009(5) 0.0013(5) -0.0011(5)
O2 0.0220(7) 0.0302(8) 0.0268(8) 0.0049(6) 0.0138(6) 0.0031(6)
O3 0.0315(8) 0.0145(7) 0.0281(8) 0.0000(6) 0.0069(6) -0.0007(6)
O4 0.0341(9) 0.0392(9) 0.0157(7) 0.0100(7) 0.0013(6) 0.0063(7)
N1 0.0114(7) 0.0120(7) 0.0098(7) 0.0007(6) 0.0007(5) -0.0016(6)
N2 0.0106(7) 0.0123(7) 0.0120(7) 0.0019(6) 0.0030(5) 0.0000(6)
N3 0.0115(7) 0.0122(7) 0.0134(7) 0.0008(6) 0.0021(6) 0.0007(6)
N4 0.0134(7) 0.0140(8) 0.0109(7) 0.0008(6) 0.0006(6) 0.0004(6)
C1 0.0125(8) 0.0114(8) 0.0122(8) 0.0002(7) 0.0027(6) -0.0002(7)
C2 0.0181(9) 0.0126(8) 0.0097(8) -0.0002(7) 0.0002(7) 0.0005(7)
C3 0.0175(9) 0.0169(9) 0.0129(8) -0.0006(7) -0.0018(7) -0.0009(7)
C4 0.0121(8) 0.0136(8) 0.0136(8) -0.0021(7) 0.0017(6) 0.0005(7)
C5 0.0148(9) 0.0207(10) 0.0192(10) -0.0011(8) 0.0036(7) -0.0044(8)
C6 0.0278(11) 0.0171(10) 0.0144(9) 0.0019(8) 0.0014(8) -0.0050(8)
C7 0.0109(8) 0.0180(9) 0.0175(9) -0.0044(7) 0.0027(7) -0.0014(7)
C8 0.0113(8) 0.0201(9) 0.0190(9) -0.0024(7) 0.0004(7) 0.0029(7)
C9 0.0136(8) 0.0157(9) 0.0126(8) -0.0018(7) -0.0025(6) 0.0022(7)
C10 0.0202(10) 0.0185(10) 0.0239(11) 0.0046(8) 0.0005(8) 0.0070(8)
C11 0.0163(10) 0.0204(10) 0.0298(11) 0.0019(9) 0.0103(8) -0.0018(8)
C12 0.0176(9) 0.0106(8) 0.0131(8) -0.0011(7) 0.0024(7) 0.0003(7)
C13 0.0231(10) 0.0145(9) 0.0137(9) 0.0028(7) 0.0024(7) 0.0028(7)
C14 0.0170(9) 0.0179(9) 0.0150(9) 0.0056(7) 0.0049(7) 0.0023(7)
C15 0.0183(9) 0.0206(10) 0.0171(9) 0.0008(8) 0.0046(7) 0.0004(8)

loop_
_atom_type_symbol
_atom_type_description
_atom_type_scat_dispersion_real
_atom_type_scat_dispersion_imag
_atom_type_scat_source
C C 0.0033 0.0016 'International Tables Vol C Tables 4.2.6.8 and 6.1.1.4'
H H 0.0000 0.0000 'International Tables Vol C Tables 4.2.6.8 and 6.1.1.4'
N N 0.0061 0.0033 'International Tables Vol C Tables 4.2.6.8 and 6.1.1.4'
O O 0.0106 0.0060 'International Tables Vol C Tables 4.2.6.8 and 6.1.1.4'
Mn Mn 0.3368 0.7283 'International Tables Vol C Tables 4.2.6.8 and 6.1.1.4'
Br Br -0.2901 2.4595 'International Tables Vol C Tables 4.2.6.8 and 6.1.1.4'

loop_
_geom_angle_atom_site_label_1
_geom_angle_atom_site_label_2
_geom_angle_atom_site_label_3
_geom_angle
C14 Mn1 C13 89.57(8)
C14 Mn1 C15 89.61(9)
C13 Mn1 C15 87.31(8)
C14 Mn1 N2 91.79(7)
C13 Mn1 N2 92.78(7)
C15 Mn1 N2 178.60(8)
C14 Mn1 O1 175.18(7)
C13 Mn1 O1 92.17(7)
C15 Mn1 O1 94.97(7)
N2 Mn1 O1 83.63(6)
C14 Mn1 N4 94.02(7)
C13 Mn1 N4 176.41(8)
C15 Mn1 N4 92.64(7)
N2 Mn1 N4 87.18(6)
O1 Mn1 N4 84.26(6)
C12 O1 Mn1 122.15(11)
C12 O1 H1O1 112(2)
Mn1 O1 H1O1 115(2)
C2 N1 N2 111.78(14)
C2 N1 C1 129.48(15)
N2 N1 C1 118.41(14)
C4 N2 N1 105.63(14)
C4 N2 Mn1 135.31(12)
N1 N2 Mn1 118.68(11)
C7 N3 N4 112.06(15)
C7 N3 C1 128.43(15)
N4 N3 C1 119.08(14)
C9 N4 N3 105.20(14)
C9 N4 Mn1 136.30(13)
N3 N4 Mn1 118.26(11)
N3 C1 N1 109.35(14)
N3 C1 C12 112.69(14)
N1 C1 C12 111.43(15)
N3 C1 H1 109.5(13)
N1 C1 H1 107.6(13)
C12 C1 H1 106.1(13)
N1 C2 C3 105.67(16)
N1 C2 C6 122.95(16)
C3 C2 C6 131.38(17)
C2 C3 C4 106.97(16)
C2 C3 H3 126.6(16)
C4 C3 H3 126.4(16)
N2 C4 C3 109.94(16)
N2 C4 C5 123.04(16)
C3 C4 C5 126.98(17)
C4 C5 H5C 111.8(15)
C4 C5 H5B 109.2(14)
H5C C5 H5B 110(2)
C4 C5 H5A 109.6(17)
H5C C5 H5A 107(2)
H5B C5 H5A 109(2)
C2 C6 H6C 112.6(16)
C2 C6 H6B 111.2(15)
H6C C6 H6B 109(2)
C2 C6 H6A 110.4(17)
H6C C6 H6A 106(2)
H6B C6 H6A 108(2)
N3 C7 C8 105.77(16)
N3 C7 C11 122.37(17)
C8 C7 C11 131.86(17)
C7 C8 C9 107.08(16)
C7 C8 H8 126.5(14)
C9 C8 H8 126.4(14)
N4 C9 C8 109.88(16)
N4 C9 C10 122.84(17)
C8 C9 C10 127.20(17)
C9 C10 H10C 109.5(17)
C9 C10 H10B 110.8(19)
H10C C10 H10B 112(2)
C9 C10 H10A 112.3(17)
H10C C10 H10A 104(2)
H10B C10 H10A 109(2)
C7 C11 H11C 110.2(15)
C7 C11 H11B 111.4(17)
H11C C11 H11B 106(2)
C7 C11 H11A 110.4(17)
H11C C11 H11A 108(2)
H11B C11 H11A 111(2)
O1 C12 C1 111.37(14)
O1 C12 H12B 110.1(12)
C1 C12 H12B 109.3(12)
O1 C12 H12A 109.2(14)
C1 C12 H12A 108.2(13)
H12B C12 H12A 108.6(19)
O2 C13 Mn1 177.33(17)
O3 C14 Mn1 178.39(18)
O4 C15 Mn1 175.65(19)

loop_
_geom_bond_atom_site_label_1
_geom_bond_atom_site_label_2
_geom_bond_distance
Mn1 C14 1.804(2)
Mn1 C13 1.813(2)
Mn1 C15 1.8177(19)
Mn1 N2 2.0570(15)
Mn1 O1 2.0691(14)
Mn1 N4 2.0750(15)
O1 C12 1.429(2)
O1 H1O1 0.79(3)
O2 C13 1.146(2)
O3 C14 1.145(2)
O4 C15 1.140(2)
N1 C2 1.358(2)
N1 N2 1.366(2)
N1 C1 1.452(2)
N2 C4 1.339(2)
N3 C7 1.363(2)
N3 N4 1.371(2)
N3 C1 1.446(2)
N4 C9 1.346(2)
C1 C12 1.521(2)
C1 H1 0.91(2)
C2 C3 1.381(3)
C2 C6 1.492(3)
C3 C4 1.395(3)
C3 H3 0.94(3)
C4 C5 1.496(3)
C5 H5C 0.95(3)
C5 H5B 0.97(2)
C5 H5A 0.98(3)
C6 H6C 0.97(3)
C6 H6B 0.99(3)
C6 H6A 0.94(3)
C7 C8 1.375(3)
C7 C11 1.491(3)
C8 C9 1.405(3)
C8 H8 0.95(2)
C9 C10 1.495(3)
C10 H10C 0.93(3)
C10 H10B 0.94(3)
C10 H10A 1.00(3)
C11 H11C 0.95(3)
C11 H11B 0.95(3)
C11 H11A 0.92(3)
C12 H12B 1.01(2)
C12 H12A 0.98(2)
